data_4329293
loop_
_publ_author_name
'Fengxia Wei'
'Tom Baikie'
'Tao An'
'Christian Kloc'
'Jun Wei'
'Tim J. White'

_publ_contact_author_address
; Division of Materials Science & Engineering, Nanyang 
Technological University, Singapore.
;
_publ_contact_author_email weif0002@ntu.edu.sg
_publ_contact_author_name 'Fengxia Wei'
_publ_section_title
;
 Crystal Chemistry of Melilite [CaLa]2[Ga]2[Ga2O7]2: a Five Dimensional
 Solid Electrolyte
;
_journal_name_full 'Inorganic Chemistry'
_journal_page_first 5941
_journal_page_last 5949
_journal_paper_doi 10.1021/ic300585t
_journal_volume 51
_journal_year 2012
_chemical_formula_iupac 'Ca La Ga3 O7'
_chemical_formula_sum 'Ca1.033 Ga3 La0.967 O7'
_chemical_formula_weight 493.5
_chemical_name_systematic ' ?'
_space_group_IT_number 113
_symmetry_cell_setting tetragonal
_symmetry_Int_Tables_number 113
_symmetry_space_group_name_Hall 'P -4 2ab'
_symmetry_space_group_name_H-M 'P -4 21 m'
_cell_angle_alpha 90
_cell_angle_beta 90
_cell_angle_gamma 90
_cell_formula_units_Z 2
_cell_length_a 7.9386(2)
_cell_length_b 7.9386(2)
_cell_length_c 5.2641(3)
_cell_measurement_temperature 293
_cell_volume 331.75(2)
_diffrn_ambient_temperature 293
_diffrn_measured_fraction_theta_full 0.99
_diffrn_measured_fraction_theta_max 0.99
_diffrn_measurement_device 'three-cycle diffractometer'
_diffrn_measurement_device_type 'Bruker CCD'
_diffrn_measurement_method \w/2\q
_diffrn_radiation_monochromator graphite
_diffrn_radiation_probe x-ray
_diffrn_radiation_source 'X-ray tube'
_diffrn_radiation_type 'Mo K\a'
_diffrn_radiation_wavelength 0.71073
_diffrn_reflns_av_R_equivalents 0.052
_diffrn_reflns_av_sigmaI/netI 0.0262
_diffrn_reflns_limit_h_max 11
_diffrn_reflns_limit_h_min -11
_diffrn_reflns_limit_k_max 11
_diffrn_reflns_limit_k_min -11
_diffrn_reflns_limit_l_max 7
_diffrn_reflns_limit_l_min -6
_diffrn_reflns_number 5866
_diffrn_reflns_theta_full 32.37
_diffrn_reflns_theta_max 32.37
_diffrn_reflns_theta_min 3.62
_diffrn_source_current 40
_diffrn_source_voltage 50
_exptl_absorpt_coefficient_mu 18.854
_exptl_absorpt_correction_T_max 1
_exptl_absorpt_correction_T_min 0.5008
_exptl_absorpt_correction_type multi-scan
_exptl_absorpt_process_details "'R.H. Blessing, Acta Crystallogr., Sect A 1995, 51, 33-38. '"
_exptl_crystal_colour colourless
_exptl_crystal_density_diffrn 4.9523
_exptl_crystal_description irregular
_exptl_crystal_F_000 449
_exptl_crystal_size_max 0.15
_exptl_crystal_size_mid 0.12
_exptl_crystal_size_min 0.10
_refine_diff_density_max 1.72
_refine_diff_density_min -0.61
_refine_ls_extinction_coef 1110(70)
_refine_ls_extinction_method 'B-C type 1 gaussian isotropic (Becker & Coppens, 1974)'
_refine_ls_goodness_of_fit_gt 1.69
_refine_ls_goodness_of_fit_ref 1.68
_refine_ls_number_constraints 0
_refine_ls_number_parameters 36
_refine_ls_number_reflns 636
_refine_ls_number_restraints 0
_refine_ls_R_factor_all 0.0238
_refine_ls_R_factor_gt 0.0235
_refine_ls_shift/su_max 0.0057
_refine_ls_shift/su_mean 0.0007
_refine_ls_structure_factor_coef Fsqd
_refine_ls_weighting_details w=1/(\s^2^(I)+0.0004I^2^)
_refine_ls_weighting_scheme sigma
_refine_ls_wR_factor_gt 0.0608
_refine_ls_wR_factor_ref 0.0609
_reflns_number_gt 625
_reflns_number_total 636
_reflns_threshold_expression I>3\s(I)
_cod_data_source_file ic300585t_si_001_1.cif
_cod_data_source_block Average
_cod_depositor_comments
;
The following automatic conversions were performed:

'_diffrn_radiation_probe' value 'X-ray' changed to 'x-ray' according
to the built-in table from CIF Core dictionary named 'cif_core.dic'
version 2.4.1 from 2010-06-29.

Automatic conversion script
Id: cif_fix_values 1891 2012-01-12 08:04:46Z andrius 
;
_cod_original_sg_symbol_Hall 'P -4;2ab'
_cod_database_code 4329293

loop_
_symmetry_equiv_pos_site_id
_symmetry_equiv_pos_as_xyz
1 x,y,z
2 -x,-y,z
3 y,-x,-z
4 -y,x,-z
5 -x+1/2,y+1/2,-z
6 x+1/2,-y+1/2,-z
7 -y+1/2,-x+1/2,z
8 y+1/2,x+1/2,z

loop_
_atom_site_label
_atom_site_type_symbol
_atom_site_fract_x
_atom_site_fract_y
_atom_site_fract_z
_atom_site_adp_type
_atom_site_U_iso_or_equiv
_atom_site_symmetry_multiplicity
_atom_site_occupancy
_atom_site_calc_flag
La1 La 0.16037(3) 0.66037(3) 0.49479(8) Uani 0.01436(11) 4 0.484(3) d
Ca1 Ca 0.16037(3) 0.66037(3) 0.49479(8) Uani 0.01436(11) 4 0.516(3) d
Ga1 Ga 0 0 0 Uani 0.01162(18) 2 1 d
Ga2 Ga 0.35699(5) 0.85699(5) 0.03432(12) Uani 0.01188(13) 4 1 d
O1 O 0.5 0 0.1933(13) Uani 0.0376(19) 2 1 d
O2 O 0.3603(4) 0.8603(4) -0.3071(7) Uani 0.0158(8) 4 1 d
O3 O 0.0869(6) 0.1618(4) 0.7940(6) Uani 0.0357(12) 8 1 d

loop_
_atom_site_aniso_label
_atom_site_aniso_type_symbol
_atom_site_aniso_U_11
_atom_site_aniso_U_22
_atom_site_aniso_U_33
_atom_site_aniso_U_12
_atom_site_aniso_U_13
_atom_site_aniso_U_23
La1 La 0.01490(18) 0.01490(18) 0.0133(2) -0.00329(11) -0.00047(10) -0.00047(10)
Ca1 Ca 0.01490(18) 0.01490(18) 0.0133(2) -0.00329(11) -0.00047(10) -0.00047(10)
Ga1 Ga 0.0119(2) 0.0119(2) 0.0111(4) 0 0 0
Ga2 Ga 0.01412(19) 0.01412(19) 0.0074(3) 0.00104(18) 0.00043(13) 0.00043(13)
O1 O 0.053(3) 0.053(3) 0.007(3) -0.041(4) 0 0
O2 O 0.0187(11) 0.0187(11) 0.0100(16) -0.0043(17) -0.0008(10) -0.0008(10)
O3 O 0.070(3) 0.0195(16) 0.0173(16) -0.0228(17) 0.0167(18) -0.0058(13)

loop_
_atom_type_symbol
_atom_type_scat_dispersion_real
_atom_type_scat_dispersion_imag
_atom_type_scat_source
Ca 0.2262 0.3064 'International Tables Vol C tables 4.2.6.8 and 6.1.1.1'
Ga 0.2307 1.6083 'International Tables Vol C tables 4.2.6.8 and 6.1.1.1'
La -0.2871 2.4523 'International Tables Vol C tables 4.2.6.8 and 6.1.1.1'
O 0.0106 0.0060 'International Tables Vol C tables 4.2.6.8 and 6.1.1.1'

loop_
_geom_angle_atom_site_label_1
_geom_angle_atom_site_label_2
_geom_angle_atom_site_label_3
_geom_angle_site_symmetry_1
_geom_angle_site_symmetry_3
_geom_angle
La1 La1 Ca1 2_565 . 0
La1 La1 Ca1 2_565 2_565 0.0(5)
La1 La1 Ga2 2_565 . 132.32(2)
La1 La1 Ga2 2_565 3_466 58.63(11)
La1 La1 Ga2 2_565 4_656 58.63(11)
La1 La1 O1 2_565 3_566 42.14(12)
La1 La1 O2 2_565 1_556 155.24(8)
La1 La1 O3 2_565 3_566 124.63(8)
La1 La1 O3 2_565 5_556 124.63(8)
Ca1 La1 Ca1 . 2_565 0
Ca1 La1 Ga2 . . 0
Ca1 La1 Ga2 . 3_466 0
Ca1 La1 Ga2 . 4_656 0
Ca1 La1 O1 . 3_566 0
Ca1 La1 O2 . 1_556 0
Ca1 La1 O3 . 3_566 0
Ca1 La1 O3 . 5_556 0
Ca1 La1 Ga2 2_565 . 132.32(2)
Ca1 La1 Ga2 2_565 3_466 58.63(11)
Ca1 La1 Ga2 2_565 4_656 58.63(11)
Ca1 La1 O1 2_565 3_566 42.14(12)
Ca1 La1 O2 2_565 1_556 155.24(8)
Ca1 La1 O3 2_565 3_566 124.63(8)
Ca1 La1 O3 2_565 5_556 124.63(8)
Ga2 La1 Ga2 . 3_466 151.68(13)
Ga2 La1 Ga2 . 4_656 151.68(13)
Ga2 La1 O1 . 3_566 174.68(12)
Ga2 La1 O2 . 1_556 72.60(8)
Ga2 La1 O3 . 3_566 34.20(8)
Ga2 La1 O3 . 5_556 34.20(8)
Ga2 La1 Ga2 3_466 4_656 55.32(12)
Ga2 La1 O1 3_466 3_566 29.94(4)
Ga2 La1 O2 3_466 1_556 99.79(8)
Ga2 La1 O3 3_466 3_566 117.65(8)
Ga2 La1 O3 3_466 5_556 171.10(9)
Ga2 La1 O1 4_656 3_566 29.94(4)
Ga2 La1 O2 4_656 1_556 99.79(8)
Ga2 La1 O3 4_656 3_566 171.10(9)
Ga2 La1 O3 4_656 5_556 117.65(8)
O1 La1 O2 3_566 1_556 113.11(14)
O1 La1 O3 3_566 3_566 145.55(8)
O1 La1 O3 3_566 5_556 145.55(8)
O2 La1 O3 1_556 3_566 74.67(11)
O2 La1 O3 1_556 5_556 74.67(11)
O3 La1 O3 3_566 5_556 68.39(11)
La1 Ca1 La1 . 2_565 0
La1 Ca1 Ca1 . 2_565 0
La1 Ca1 Ga2 . . 0
La1 Ca1 Ga2 . 1_556 0
La1 Ca1 Ga2 . 3_466 0
La1 Ca1 Ga2 . 4_656 0
La1 Ca1 O1 . 3_566 0
La1 Ca1 Ca1 2_565 2_565 0.0(5)
La1 Ca1 Ga2 2_565 . 132.32(2)
La1 Ca1 Ga2 2_565 1_556 127.86(15)
La1 Ca1 Ga2 2_565 3_466 58.63(11)
La1 Ca1 Ga2 2_565 4_656 58.63(11)
La1 Ca1 O1 2_565 3_566 42.14(12)
Ca1 Ca1 Ga2 2_565 . 132.32(2)
Ca1 Ca1 Ga2 2_565 1_556 127.86(2)
Ca1 Ca1 Ga2 2_565 3_466 58.632(11)
Ca1 Ca1 Ga2 2_565 4_656 58.632(11)
Ca1 Ca1 O1 2_565 3_566 42.14(12)
Ga2 Ca1 Ga2 . 1_556 99.824(14)
Ga2 Ca1 Ga2 . 3_466 151.68(13)
Ga2 Ca1 Ga2 . 4_656 151.68(13)
Ga2 Ca1 O1 . 3_566 174.68(12)
Ga2 Ca1 Ga2 1_556 3_466 75.74(14)
Ga2 Ca1 Ga2 1_556 4_656 75.74(14)
Ga2 Ca1 O1 1_556 3_566 85.49(12)
Ga2 Ca1 Ga2 3_466 4_656 55.32(12)
Ga2 Ca1 O1 3_466 3_566 29.94(4)
Ga2 Ca1 O1 4_656 3_566 29.94(4)
Ga2 Ga1 Ga2 1_545 2_565 173.280(16)
Ga2 Ga1 Ga2 1_545 3_455 90.197(11)
Ga2 Ga1 Ga2 1_545 4_655 90.197(11)
Ga2 Ga1 O3 1_545 1_554 86.85(15)
Ga2 Ga1 O3 1_545 2_554 97.15(15)
Ga2 Ga1 O3 1_545 3_556 33.59(11)
Ga2 Ga1 O3 1_545 4_556 139.76(11)
Ga2 Ga1 Ga2 2_565 3_455 90.197(11)
Ga2 Ga1 Ga2 2_565 4_655 90.197(11)
Ga2 Ga1 O3 2_565 1_554 97.15(15)
Ga2 Ga1 O3 2_565 2_554 86.85(15)
Ga2 Ga1 O3 2_565 3_556 139.76(11)
Ga2 Ga1 O3 2_565 4_556 33.59(11)
Ga2 Ga1 Ga2 3_455 4_655 173.280(16)
Ga2 Ga1 O3 3_455 1_554 139.76(11)
Ga2 Ga1 O3 3_455 2_554 33.59(11)
Ga2 Ga1 O3 3_455 3_556 86.85(15)
Ga2 Ga1 O3 3_455 4_556 97.15(15)
Ga2 Ga1 O3 4_655 1_554 33.59(11)
Ga2 Ga1 O3 4_655 2_554 139.76(11)
Ga2 Ga1 O3 4_655 3_556 97.15(15)
Ga2 Ga1 O3 4_655 4_556 86.85(15)
O3 Ga1 O3 1_554 2_554 107.14(16)
O3 Ga1 O3 1_554 3_556 110.6(2)
O3 Ga1 O3 1_554 4_556 110.6(2)
O3 Ga1 O3 2_554 3_556 110.6(2)
O3 Ga1 O3 2_554 4_556 110.6(2)
O3 Ga1 O3 3_556 4_556 107.14(16)
La1 Ga2 La1 . 3_566 77.45(15)
La1 Ga2 La1 . 4_666 77.45(15)
La1 Ga2 Ca1 . 1_554 99.824(13)
La1 Ga2 Ca1 . . 0.0(5)
La1 Ga2 Ca1 . 3_566 77.45(15)
La1 Ga2 Ca1 . 4_666 77.45(15)
La1 Ga2 Ga1 . 1_565 77.251(11)
La1 Ga2 Ga1 . 5_555 77.251(11)
La1 Ga2 O1 . 1_565 105.19(19)
La1 Ga2 O2 . . 138.63(9)
La1 Ga2 O3 . 3_566 49.89(14)
La1 Ga2 O3 . 5_556 49.89(14)
La1 Ga2 La1 3_566 4_666 62.745(12)
La1 Ga2 Ca1 3_566 1_554 148.29(14)
La1 Ga2 Ca1 3_566 . 77.45(15)
La1 Ga2 Ca1 3_566 3_566 0.0(5)
La1 Ga2 Ca1 3_566 4_666 62.745(12)
La1 Ga2 Ga1 3_566 1_565 134.621(19)
La1 Ga2 Ga1 3_566 5_555 75.341(11)
La1 Ga2 O1 3_566 1_565 42.10(12)
La1 Ga2 O2 3_566 . 134.77(9)
La1 Ga2 O3 3_566 3_566 104.06(11)
La1 Ga2 O3 3_566 5_556 56.68(13)
La1 Ga2 Ca1 4_666 1_554 148.29(14)
La1 Ga2 Ca1 4_666 . 77.45(15)
La1 Ga2 Ca1 4_666 3_566 62.745(12)
La1 Ga2 Ca1 4_666 4_666 0.0(5)
La1 Ga2 Ga1 4_666 1_565 75.341(11)
La1 Ga2 Ga1 4_666 5_555 134.621(19)
La1 Ga2 O1 4_666 1_565 42.10(12)
La1 Ga2 O2 4_666 . 134.77(9)
La1 Ga2 O3 4_666 3_566 56.68(13)
La1 Ga2 O3 4_666 5_556 104.06(11)
Ca1 Ga2 Ca1 1_554 . 99.824(13)
Ca1 Ga2 Ca1 1_554 3_566 148.29(14)
Ca1 Ga2 Ca1 1_554 4_666 148.29(14)
Ca1 Ga2 Ga1 1_554 1_565 73.281(11)
Ca1 Ga2 Ga1 1_554 5_555 73.281(11)
Ca1 Ga2 O1 1_554 1_565 155.43(19)
Ca1 Ga2 O2 1_554 . 39.25(9)
Ca1 Ga2 O3 1_554 3_566 96.99(12)
Ca1 Ga2 O3 1_554 5_556 96.99(12)
Ca1 Ga2 Ca1 . 3_566 77.45(15)
Ca1 Ga2 Ca1 . 4_666 77.45(15)
Ca1 Ga2 Ga1 . 1_565 77.251(11)
Ca1 Ga2 Ga1 . 5_555 77.251(11)
Ca1 Ga2 O1 . 1_565 105.19(19)
Ca1 Ga2 O2 . . 138.63(9)
Ca1 Ga2 O3 . 3_566 49.89(14)
Ca1 Ga2 O3 . 5_556 49.89(14)
Ca1 Ga2 Ca1 3_566 4_666 62.745(12)
Ca1 Ga2 Ga1 3_566 1_565 134.621(19)
Ca1 Ga2 Ga1 3_566 5_555 75.341(11)
Ca1 Ga2 O1 3_566 1_565 42.10(12)
Ca1 Ga2 O2 3_566 . 134.77(9)
Ca1 Ga2 O3 3_566 3_566 104.06(11)
Ca1 Ga2 O3 3_566 5_556 56.68(13)
Ca1 Ga2 Ga1 4_666 1_565 75.341(11)
Ca1 Ga2 Ga1 4_666 5_555 134.621(19)
Ca1 Ga2 O1 4_666 1_565 42.10(12)
Ca1 Ga2 O2 4_666 . 134.77(9)
Ca1 Ga2 O3 4_666 3_566 56.68(13)
Ca1 Ga2 O3 4_666 5_556 104.06(11)
Ga1 Ga2 Ga1 1_565 5_555 133.204(14)
Ga1 Ga2 O1 1_565 1_565 112.07(3)
Ga1 Ga2 O2 1_565 . 87.10(9)
Ga1 Ga2 O3 1_565 3_566 32.91(11)
Ga1 Ga2 O3 1_565 5_556 124.33(15)
Ga1 Ga2 O1 5_555 1_565 112.07(3)
Ga1 Ga2 O2 5_555 . 87.10(9)
Ga1 Ga2 O3 5_555 3_566 124.33(15)
Ga1 Ga2 O3 5_555 5_556 32.91(11)
O1 Ga2 O2 1_565 . 116.2(2)
O1 Ga2 O3 1_565 3_566 98.78(18)
O1 Ga2 O3 1_565 5_556 98.78(18)
O2 Ga2 O3 . 3_566 119.64(14)
O2 Ga2 O3 . 5_556 119.64(14)
O3 Ga2 O3 3_566 5_556 99.7(2)
La1 O1 La1 3_556 4_656 95.7(2)
La1 O1 Ca1 3_556 3_556 0.0(5)
La1 O1 Ca1 3_556 4_656 95.7(2)
La1 O1 Ga2 3_556 1_545 107.96(8)
La1 O1 Ga2 3_556 2_665 107.96(8)
La1 O1 Ca1 4_656 3_556 95.7(2)
La1 O1 Ca1 4_656 4_656 0.0(5)
La1 O1 Ga2 4_656 1_545 107.96(8)
La1 O1 Ga2 4_656 2_665 107.96(8)
Ca1 O1 Ca1 3_556 4_656 95.7(2)
Ca1 O1 Ga2 3_556 1_545 107.96(8)
Ca1 O1 Ga2 3_556 2_665 107.96(8)
Ca1 O1 Ga2 4_656 1_545 107.96(8)
Ca1 O1 Ga2 4_656 2_665 107.96(8)
Ga2 O1 Ga2 1_545 2_665 125.3(4)
La1 O2 Ga2 1_554 . 113.58(14)
La1 O3 Ga1 4_656 1_556 131.2(2)
La1 O3 Ga2 4_656 4_656 95.91(18)
Ga1 O3 Ga2 1_556 4_656 113.49(18)

loop_
_geom_bond_atom_site_label_1
_geom_bond_atom_site_label_2
_geom_bond_site_symmetry_2
_geom_bond_distance
La1 La1 2_565 3.6009(4)
La1 Ca1 . 0
La1 Ca1 2_565 3.6009(4)
La1 Ga2 . 3.2774(6)
La1 Ga2 3_466 3.4587(6)
La1 Ga2 4_656 3.4587(6)
La1 O1 3_566 2.438(4)
La1 O2 1_556 2.481(3)
La1 O3 3_566 2.520(5)
La1 O3 5_556 2.520(5)
Ca1 Ca1 2_565 3.6009(4)
Ca1 Ga2 . 3.2774(6)
Ca1 Ga2 1_556 3.5971(7)
Ca1 Ga2 3_466 3.4587(6)
Ca1 Ga2 4_656 3.4587(6)
Ca1 O1 3_566 2.438(4)
Ga1 Ga2 1_545 3.0583(4)
Ga1 Ga2 2_565 3.0583(4)
Ga1 Ga2 3_455 3.0583(4)
Ga1 Ga2 4_655 3.0583(4)
Ga1 O3 1_554 1.819(4)
Ga1 O3 2_554 1.819(4)
Ga1 O3 3_556 1.819(4)
Ga1 O3 4_556 1.819(4)
Ga2 O1 1_565 1.815(3)
Ga2 O2 . 1.791(4)
Ga2 O3 3_566 1.852(3)
Ga2 O3 5_556 1.852(3)
